data_7708656
loop_
_publ_author_name
'Kote, Basvaraj S.'
'Kunchur, Harish S.'
'Radhakrishna, Latchupatula'
'Pandey, Madhusudan Kumar'
'Balakrishna, Maravanji Shivaramaiah'

_publ_section_title
;
 Group 11 metal complexes of a dinucleating triazole appended
 bisphosphine,
 1,4-bis(5-(diisopropylphosphaneyl)-1-phenyl-1H-1,2,3-triazol-4-yl)benzene
;
_journal_name_full 'Dalton Transactions'
_journal_paper_doi 10.1039/D1DT02803K
_journal_year 2021
_chemical_formula_moiety 'C34 H42 Cl2 Cu2 N6 P2, C H2 Cl2'
_chemical_formula_sum 'C35 H44 Cl4 Cu2 N6 P2'
_chemical_formula_weight 879.58
_space_group_crystal_system monoclinic
_space_group_IT_number 14
_space_group_name_Hall '-P 2yn'
_space_group_name_H-M_alt 'P 1 21/n 1'
_atom_sites_solution_hydrogens geom
_atom_sites_solution_primary dual
_audit_creation_date 2021-10-25
_audit_creation_method
;
Olex2 1.5
(compiled 2021.10.07 svn.r9718050b for OlexSys, GUI svn.r6410)
;
_audit_update_record
;
2021-10-26 deposited with the CCDC.	2021-10-29 downloaded from the CCDC.
;
_cell_angle_alpha 90
_cell_angle_beta 102.446(3)
_cell_angle_gamma 90
_cell_formula_units_Z 4
_cell_length_a 12.1164(3)
_cell_length_b 12.6359(3)
_cell_length_c 26.3943(7)
_cell_measurement_reflns_used 17728
_cell_measurement_temperature 150(2)
_cell_measurement_theta_max 30.8540
_cell_measurement_theta_min 2.2490
_cell_volume 3946.04(18)
_computing_cell_refinement
;
CrystalClear-SM Expert 2.0 r7 (Rigaku, 2011)
;
_computing_data_collection
;
CrystalClear-SM Expert 2.0 r7 (Rigaku, 2011)
;
_computing_data_reduction
;
CrystalClear-SM Expert 2.0 r7 (Rigaku, 2011)
;
_computing_molecular_graphics 'Olex2 1.5 (Dolomanov et al., 2009)'
_computing_publication_material 'Olex2 1.5 (Dolomanov et al., 2009)'
_computing_structure_refinement 'SHELXL 2014/7 (Sheldrick, 2015)'
_computing_structure_solution 'SHELXT  (Sheldrick, 2015)'
_diffrn_ambient_temperature 150.00
_diffrn_detector CCD
_diffrn_detector_area_resol_mean 28.5714
_diffrn_detector_type 'Rigaku Saturn724+'
_diffrn_measured_fraction_theta_full 0.996
_diffrn_measured_fraction_theta_max 0.996
_diffrn_measurement_device 'AFC12 (Right): Kappa 3 circle'
_diffrn_measurement_device_type 'Rigaku Saturn724+ (2x2 bin mode)'
_diffrn_measurement_method 'profile data from \w-scans'
_diffrn_measurement_specimen_support 'Mitegen 50um'
_diffrn_radiation_collimation 0.3
_diffrn_radiation_monochromator Confocal
_diffrn_radiation_probe x-ray
_diffrn_radiation_type MoK\a
_diffrn_radiation_wavelength 0.71073
_diffrn_reflns_av_R_equivalents 0.0963
_diffrn_reflns_av_unetI/netI 0.0504
_diffrn_reflns_Laue_measured_fraction_full 0.996
_diffrn_reflns_Laue_measured_fraction_max 0.996
_diffrn_reflns_limit_h_max 13
_diffrn_reflns_limit_h_min -14
_diffrn_reflns_limit_k_max 15
_diffrn_reflns_limit_k_min -15
_diffrn_reflns_limit_l_max 31
_diffrn_reflns_limit_l_min -31
_diffrn_reflns_number 29108
_diffrn_reflns_point_group_measured_fraction_full 0.996
_diffrn_reflns_point_group_measured_fraction_max 0.996
_diffrn_reflns_theta_full 25.000
_diffrn_reflns_theta_max 25.000
_diffrn_reflns_theta_min 2.358
_diffrn_source 'Rotating Anode'
_diffrn_source_current 24.0
_diffrn_source_power 1.2
_diffrn_source_target Mo
_diffrn_source_type 'Rotating Anode'
_diffrn_source_voltage 50.0
_exptl_absorpt_coefficient_mu 1.464
_exptl_absorpt_correction_T_max 0.886
_exptl_absorpt_correction_T_min 0.711
_exptl_absorpt_correction_type multi-scan
_exptl_absorpt_process_details
;
CrysAlisPro 1.171.39.46 (Rigaku Oxford Diffraction, 2018)
Empirical absorption correction using spherical harmonics,
 implemented in SCALE3 ABSPACK scaling algorithm.
;
_exptl_crystal_colour colourless
_exptl_crystal_colour_primary colourless
_exptl_crystal_density_diffrn 1.481
_exptl_crystal_description prism
_exptl_crystal_F_000 1808
_exptl_crystal_size_max 0.25
_exptl_crystal_size_mid 0.105
_exptl_crystal_size_min 0.085
_refine_diff_density_max 0.760
_refine_diff_density_min -0.423
_refine_diff_density_rms 0.076
_refine_ls_extinction_method none
_refine_ls_goodness_of_fit_ref 1.054
_refine_ls_hydrogen_treatment constr
_refine_ls_matrix_type full
_refine_ls_number_parameters 479
_refine_ls_number_reflns 6918
_refine_ls_number_restraints 486
_refine_ls_restrained_S_all 1.056
_refine_ls_R_factor_all 0.0501
_refine_ls_R_factor_gt 0.0390
_refine_ls_shift/su_max 0.001
_refine_ls_shift/su_mean 0.000
_refine_ls_structure_factor_coef Fsqd
_refine_ls_weighting_details 'w=1/[\s^2^(Fo^2^)+(0.0474P)^2^+2.6152P] where P=(Fo^2^+2Fc^2^)/3'
_refine_ls_weighting_scheme calc
_refine_ls_wR_factor_gt 0.0930
_refine_ls_wR_factor_ref 0.0966
_reflns_Friedel_coverage 0.000
_reflns_number_gt 5720
_reflns_number_total 6918
_reflns_threshold_expression 'I > 2\s(I)'
_cod_data_source_file d1dt02803k2.cif
_cod_data_source_block Compound-3
_cod_original_cell_volume 3946.06(17)
_cod_database_code 7708656
_shelx_shelxl_version_number 2014/7
_shelx_space_group_comment
;
The symmetry employed for this shelxl refinement is uniquely defined
by the following loop, which should always be used as a source of
symmetry information in preference to the above space-group names.
They are only intended as comments.
;
_shelx_estimated_absorpt_t_max 0.886
_shelx_estimated_absorpt_t_min 0.711
_olex2_refinement_description
;
1. Fixed Uiso
 At 1.2 times of:
  All C(H) groups, All C(H,H) groups
 At 1.5 times of:
  All C(H,H,H) groups
2. Restrained distances
 C35A-Cl3A = C35B-Cl3B = C35A-Cl4A = C35B-Cl4B
 1.76631 with sigma of 0.02
 Cl3A-Cl4A = Cl3B-Cl4B
 2.884384 with sigma of 0.02
3. Rigid bond restraints
 All non-hydrogen atoms
 with sigma for 1-2 distances of 0.005 and sigma for 1-3 distances of 0.005
4. Uiso/Uaniso restraints and constraints
All non-hydrogen atoms have similar U: within 2A with sigma of 0.005 and sigma
for terminal atoms of 0.01 within 2A
5. Others
 Sof(Cl3B)=Sof(Cl4B)=Sof(C35B)=Sof(H35C)=Sof(H35D)=1-FVAR(1)
 Sof(Cl3A)=Sof(Cl4A)=Sof(C35A)=Sof(H35A)=Sof(H35B)=FVAR(1)
 1(DFIX)=FVAR(2)
 1(DFIX)=1.633*FVAR(3)
6.a Ternary CH refined with riding coordinates:
 C6(H6), C9(H9), C23(H23), C26(H26)
6.b Secondary CH2 refined with riding coordinates:
 C35A(H35A,H35B), C35B(H35C,H35D)
6.c Aromatic/amide H refined with riding coordinates:
 C1(H1), C2(H2), C13(H13), C14(H14), C15(H15), C16(H16), C17(H17), C18(H18),
 C19(H19), C30(H30), C31(H31), C32(H32), C33(H33), C34(H34)
6.d Idealised Me refined as rotating group:
 C7(H7A,H7B,H7C), C8(H8A,H8B,H8C), C10(H10A,H10B,H10C), C11(H11A,H11B,H11C),
 C24(H24A,H24B,H24C), C25(H25A,H25B,H25C), C27(H27A,H27B,H27C), C28(H28A,H28B,
 H28C)
;
_olex2_submission_special_instructions 'No special instructions were received'

loop_
_space_group_symop_operation_xyz
'x, y, z'
'-x+1/2, y+1/2, -z+1/2'
'-x, -y, -z'
'x-1/2, -y-1/2, z-1/2'

loop_
_atom_site_label
_atom_site_type_symbol
_atom_site_fract_x
_atom_site_fract_y
_atom_site_fract_z
_atom_site_U_iso_or_equiv
_atom_site_adp_type
_atom_site_occupancy
_atom_site_site_symmetry_order
_atom_site_calc_flag
_atom_site_refinement_flags_posn
_atom_site_refinement_flags_adp
_atom_site_refinement_flags_occupancy
_atom_site_disorder_assembly
_atom_site_disorder_group
Cu1 Cu 0.50768(3) 0.41002(3) 0.65782(2) 0.02953(12) Uani 1 1 d . U . . .
Cu2 Cu 0.36246(3) 0.57029(3) 0.67209(2) 0.02611(11) Uani 1 1 d . U . . .
Cl1 Cl 0.34168(6) 0.39086(5) 0.68516(3) 0.02772(17) Uani 1 1 d . U . . .
Cl2 Cl 0.55849(6) 0.58046(6) 0.68895(3) 0.02910(18) Uani 1 1 d . U . . .
P1 P 0.60912(6) 0.30253(6) 0.62228(3) 0.02204(17) Uani 1 1 d . U . . .
P2 P 0.23339(6) 0.69173(5) 0.67003(3) 0.02042(17) Uani 1 1 d . U . . .
N1 N 0.4278(2) 0.27892(18) 0.47628(9) 0.0252(5) Uani 1 1 d . U . . .
N2 N 0.5046(2) 0.20692(19) 0.47474(9) 0.0265(5) Uani 1 1 d . U . . .
N3 N 0.57895(19) 0.20799(18) 0.52119(9) 0.0221(5) Uani 1 1 d . U . . .
N4 N 0.04634(19) 0.66425(19) 0.52612(9) 0.0246(5) Uani 1 1 d . U . . .
N5 N -0.0204(2) 0.72669(19) 0.54530(9) 0.0255(5) Uani 1 1 d . U . . .
N6 N 0.03095(19) 0.74807(18) 0.59494(9) 0.0231(5) Uani 1 1 d . U . . .
C1 C 0.3428(2) 0.5865(2) 0.56601(10) 0.0201(5) Uani 1 1 d . U . . .
H1 H 0.3710 0.6522 0.5809 0.024 Uiso 1 1 calc R U . . .
C2 C 0.4179(2) 0.5087(2) 0.55708(10) 0.0217(6) Uani 1 1 d . U . . .
H2 H 0.4969 0.5216 0.5660 0.026 Uiso 1 1 calc R U . . .
C3 C 0.3774(2) 0.4118(2) 0.53502(11) 0.0214(5) Uani 1 1 d . U . . .
C4 C 0.4533(2) 0.3278(2) 0.52358(11) 0.0209(5) Uani 1 1 d . U . . .
C5 C 0.5499(2) 0.2828(2) 0.55350(11) 0.0214(5) Uani 1 1 d . U . . .
C6 C 0.6178(3) 0.1660(2) 0.64854(12) 0.0299(6) Uani 1 1 d . U . . .
H6 H 0.6760 0.1259 0.6347 0.036 Uiso 1 1 calc R U . . .
C7 C 0.6513(3) 0.1666(3) 0.70741(13) 0.0484(9) Uani 1 1 d . U . . .
H7A H 0.7291 0.1923 0.7184 0.073 Uiso 1 1 calc R U . . .
H7B H 0.6462 0.0946 0.7205 0.073 Uiso 1 1 calc R U . . .
H7C H 0.6002 0.2132 0.7213 0.073 Uiso 1 1 calc R U . . .
C8 C 0.5036(3) 0.1119(3) 0.63055(15) 0.0447(9) Uani 1 1 d . U . . .
H8A H 0.4448 0.1539 0.6414 0.067 Uiso 1 1 calc R U . . .
H8B H 0.5063 0.0411 0.6460 0.067 Uiso 1 1 calc R U . . .
H8C H 0.4863 0.1057 0.5927 0.067 Uiso 1 1 calc R U . . .
C9 C 0.7552(2) 0.3484(2) 0.62559(12) 0.0280(6) Uani 1 1 d . U . . .
H9 H 0.7987 0.2903 0.6131 0.034 Uiso 1 1 calc R U . . .
C10 C 0.8133(3) 0.3769(3) 0.68150(13) 0.0445(9) Uani 1 1 d . U . . .
H10A H 0.7685 0.4304 0.6949 0.067 Uiso 1 1 calc R U . . .
H10B H 0.8889 0.4050 0.6820 0.067 Uiso 1 1 calc R U . . .
H10C H 0.8197 0.3134 0.7033 0.067 Uiso 1 1 calc R U . . .
C11 C 0.7537(3) 0.4442(3) 0.59058(13) 0.0381(8) Uani 1 1 d . U . . .
H11A H 0.7148 0.4261 0.5551 0.057 Uiso 1 1 calc R U . . .
H11B H 0.8315 0.4657 0.5907 0.057 Uiso 1 1 calc R U . . .
H11C H 0.7140 0.5027 0.6033 0.057 Uiso 1 1 calc R U . . .
C12 C 0.6734(2) 0.1357(2) 0.52717(11) 0.0237(6) Uani 1 1 d . U . . .
C13 C 0.7779(2) 0.1746(2) 0.52329(11) 0.0276(6) Uani 1 1 d . U . . .
H13 H 0.7889 0.2484 0.5193 0.033 Uiso 1 1 calc R U . . .
C14 C 0.8661(3) 0.1043(2) 0.52529(12) 0.0298(6) Uani 1 1 d . U . . .
H14 H 0.9384 0.1299 0.5226 0.036 Uiso 1 1 calc R U . . .
C15 C 0.8501(3) -0.0024(2) 0.53109(12) 0.0322(7) Uani 1 1 d . U . . .
H15 H 0.9111 -0.0503 0.5322 0.039 Uiso 1 1 calc R U . . .
C16 C 0.7453(3) -0.0401(2) 0.53524(13) 0.0340(7) Uani 1 1 d . U . . .
H16 H 0.7346 -0.1138 0.5395 0.041 Uiso 1 1 calc R U . . .
C17 C 0.6560(3) 0.0291(2) 0.53326(12) 0.0292(6) Uani 1 1 d . U . . .
H17 H 0.5838 0.0036 0.5361 0.035 Uiso 1 1 calc R U . . .
C18 C 0.2612(2) 0.3952(2) 0.52087(11) 0.0228(6) Uani 1 1 d . U . . .
H18 H 0.2329 0.3307 0.5047 0.027 Uiso 1 1 calc R U . . .
C19 C 0.1868(2) 0.4721(2) 0.53018(11) 0.0234(6) Uani 1 1 d . U . . .
H19 H 0.1078 0.4593 0.5208 0.028 Uiso 1 1 calc R U . . .
C20 C 0.2265(2) 0.5684(2) 0.55327(10) 0.0204(5) Uani 1 1 d . U . . .
C21 C 0.1413(2) 0.6446(2) 0.56333(10) 0.0204(5) Uani 1 1 d . U . . .
C22 C 0.1343(2) 0.6982(2) 0.60805(10) 0.0205(5) Uani 1 1 d . U . . .
C23 C 0.1436(3) 0.6633(2) 0.71684(11) 0.0279(6) Uani 1 1 d . U . . .
H23 H 0.0977 0.7273 0.7207 0.033 Uiso 1 1 calc R U . . .
C24 C 0.0648(3) 0.5712(2) 0.69688(13) 0.0357(7) Uani 1 1 d . U . . .
H24A H 0.0142 0.5913 0.6641 0.054 Uiso 1 1 calc R U . . .
H24B H 0.0199 0.5537 0.7225 0.054 Uiso 1 1 calc R U . . .
H24C H 0.1096 0.5095 0.6912 0.054 Uiso 1 1 calc R U . . .
C25 C 0.2188(3) 0.6354(3) 0.76918(12) 0.0351(7) Uani 1 1 d . U . . .
H25A H 0.2673 0.5754 0.7650 0.053 Uiso 1 1 calc R U . . .
H25B H 0.1715 0.6164 0.7936 0.053 Uiso 1 1 calc R U . . .
H25C H 0.2659 0.6965 0.7826 0.053 Uiso 1 1 calc R U . . .
C26 C 0.2889(3) 0.8283(2) 0.68131(12) 0.0284(6) Uani 1 1 d . U . . .
H26 H 0.2325 0.8724 0.6944 0.034 Uiso 1 1 calc R U . . .
C27 C 0.3997(3) 0.8273(3) 0.72215(15) 0.0461(9) Uani 1 1 d . U . . .
H27A H 0.3845 0.8063 0.7557 0.069 Uiso 1 1 calc R U . . .
H27B H 0.4333 0.8981 0.7250 0.069 Uiso 1 1 calc R U . . .
H27C H 0.4521 0.7767 0.7119 0.069 Uiso 1 1 calc R U . . .
C28 C 0.3080(3) 0.8765(3) 0.63124(14) 0.0426(8) Uani 1 1 d . U . . .
H28A H 0.3668 0.8366 0.6192 0.064 Uiso 1 1 calc R U . . .
H28B H 0.3318 0.9503 0.6374 0.064 Uiso 1 1 calc R U . . .
H28C H 0.2375 0.8736 0.6048 0.064 Uiso 1 1 calc R U . . .
C29 C -0.0344(3) 0.8039(2) 0.62636(12) 0.0296(6) Uani 1 1 d . U . . .
C30 C 0.0040(3) 0.8985(3) 0.64967(13) 0.0378(7) Uani 1 1 d . U . . .
H30 H 0.0724 0.9290 0.6446 0.045 Uiso 1 1 calc R U . . .
C31 C -0.0596(3) 0.9485(3) 0.68079(14) 0.0507(9) Uani 1 1 d . U . . .
H31 H -0.0342 1.0131 0.6978 0.061 Uiso 1 1 calc R U . . .
C32 C -0.1597(4) 0.9034(3) 0.68665(16) 0.0585(9) Uani 1 1 d . U . . .
H32 H -0.2020 0.9366 0.7086 0.070 Uiso 1 1 calc R U . . .
C33 C -0.1997(3) 0.8114(3) 0.66145(16) 0.0541(9) Uani 1 1 d . U . . .
H33 H -0.2705 0.7832 0.6648 0.065 Uiso 1 1 calc R U . . .
C34 C -0.1361(3) 0.7601(3) 0.63119(13) 0.0398(7) Uani 1 1 d . U . . .
H34 H -0.1620 0.6958 0.6140 0.048 Uiso 1 1 calc R U . . .
Cl3A Cl 0.1851(11) 0.1466(9) 0.5824(5) 0.0501(13) Uani 0.52(3) 1 d D U P A 1
Cl4A Cl 0.0210(6) 0.2104(12) 0.6401(3) 0.0665(16) Uani 0.52(3) 1 d D U P A 1
C35A C 0.1092(15) 0.2557(13) 0.5999(8) 0.0503(16) Uani 0.52(3) 1 d D U P A 1
H35A H 0.1626 0.3093 0.6184 0.060 Uiso 0.52(3) 1 calc R U P A 1
H35B H 0.0633 0.2890 0.5683 0.060 Uiso 0.52(3) 1 calc R U P A 1
Cl3B Cl 0.1784(12) 0.1264(10) 0.5892(5) 0.0561(19) Uani 0.48(3) 1 d D U P A 2
Cl4B Cl 0.0274(7) 0.2541(12) 0.6367(3) 0.0645(17) Uani 0.48(3) 1 d D U P A 2
C35B C 0.1265(17) 0.2522(14) 0.5961(9) 0.0471(16) Uani 0.48(3) 1 d D U P A 2
H35C H 0.0899 0.2799 0.5615 0.057 Uiso 0.48(3) 1 calc R U P A 2
H35D H 0.1903 0.2997 0.6109 0.057 Uiso 0.48(3) 1 calc R U P A 2

loop_
_atom_site_aniso_label
_atom_site_aniso_U_11
_atom_site_aniso_U_22
_atom_site_aniso_U_33
_atom_site_aniso_U_23
_atom_site_aniso_U_13
_atom_site_aniso_U_12
Cu1 0.0293(2) 0.0333(2) 0.0256(2) -0.00269(16) 0.00516(17) 0.00590(16)
Cu2 0.0263(2) 0.0253(2) 0.0251(2) -0.00053(15) 0.00199(16) 0.00362(15)
Cl1 0.0296(4) 0.0217(3) 0.0340(4) 0.0029(3) 0.0115(3) -0.0007(3)
Cl2 0.0226(4) 0.0308(4) 0.0305(4) -0.0048(3) -0.0018(3) -0.0018(3)
P1 0.0197(4) 0.0260(4) 0.0194(4) 0.0013(3) 0.0020(3) 0.0007(3)
P2 0.0241(4) 0.0198(3) 0.0155(4) -0.0009(3) 0.0001(3) -0.0001(3)
N1 0.0246(12) 0.0268(12) 0.0234(12) -0.0014(10) 0.0033(10) 0.0007(10)
N2 0.0259(12) 0.0295(12) 0.0222(12) -0.0029(10) 0.0007(10) 0.0005(10)
N3 0.0207(11) 0.0249(11) 0.0197(11) -0.0009(9) 0.0019(9) -0.0006(9)
N4 0.0241(12) 0.0280(12) 0.0192(12) -0.0031(9) -0.0010(10) 0.0003(10)
N5 0.0234(12) 0.0287(12) 0.0213(12) -0.0015(10) -0.0019(10) 0.0015(10)
N6 0.0240(11) 0.0242(11) 0.0200(11) 0.0003(9) 0.0021(9) 0.0014(9)
C1 0.0251(13) 0.0214(12) 0.0133(13) 0.0008(10) 0.0033(11) -0.0041(11)
C2 0.0198(13) 0.0278(13) 0.0174(13) 0.0026(11) 0.0035(11) -0.0029(11)
C3 0.0226(12) 0.0248(12) 0.0158(13) 0.0016(10) 0.0022(11) -0.0004(10)
C4 0.0196(12) 0.0230(12) 0.0196(12) 0.0003(10) 0.0030(10) -0.0042(10)
C5 0.0191(12) 0.0235(12) 0.0217(12) -0.0008(10) 0.0048(10) -0.0022(10)
C6 0.0339(15) 0.0296(14) 0.0277(15) 0.0070(12) 0.0097(13) 0.0056(12)
C7 0.066(2) 0.046(2) 0.0320(18) 0.0119(15) 0.0077(18) 0.0035(18)
C8 0.046(2) 0.0423(19) 0.048(2) 0.0074(16) 0.0153(17) -0.0112(16)
C9 0.0186(13) 0.0386(15) 0.0252(15) -0.0044(12) 0.0010(12) -0.0010(12)
C10 0.0307(18) 0.065(2) 0.0327(18) -0.0077(17) -0.0036(15) -0.0088(17)
C11 0.0331(18) 0.0408(18) 0.0392(19) 0.0010(15) 0.0049(15) -0.0144(15)
C12 0.0241(12) 0.0266(12) 0.0184(13) -0.0012(11) 0.0005(11) 0.0038(11)
C13 0.0295(14) 0.0291(14) 0.0243(14) -0.0007(12) 0.0059(12) 0.0003(11)
C14 0.0229(14) 0.0387(15) 0.0279(15) -0.0024(13) 0.0057(12) 0.0008(12)
C15 0.0329(14) 0.0351(15) 0.0269(15) -0.0042(13) 0.0025(13) 0.0107(13)
C16 0.0385(16) 0.0269(14) 0.0330(16) 0.0030(13) -0.0004(14) 0.0038(12)
C17 0.0297(14) 0.0285(13) 0.0281(15) -0.0019(12) 0.0032(13) -0.0019(12)
C18 0.0242(13) 0.0238(13) 0.0189(13) -0.0018(11) 0.0014(11) -0.0018(11)
C19 0.0208(13) 0.0279(13) 0.0199(14) -0.0014(11) 0.0009(11) -0.0024(11)
C20 0.0231(12) 0.0248(12) 0.0130(12) 0.0020(10) 0.0032(10) -0.0015(10)
C21 0.0217(12) 0.0204(12) 0.0178(12) 0.0014(10) 0.0017(10) -0.0036(10)
C22 0.0229(12) 0.0183(12) 0.0191(12) 0.0012(10) 0.0018(10) -0.0013(10)
C23 0.0332(15) 0.0285(14) 0.0226(14) 0.0027(12) 0.0075(12) 0.0071(12)
C24 0.0355(18) 0.0364(17) 0.0358(18) 0.0098(14) 0.0089(14) -0.0028(14)
C25 0.0439(19) 0.0418(18) 0.0196(15) 0.0046(13) 0.0069(14) 0.0098(15)
C26 0.0334(15) 0.0211(13) 0.0280(15) -0.0053(11) 0.0010(12) -0.0022(12)
C27 0.045(2) 0.0321(17) 0.050(2) -0.0100(15) -0.0144(17) -0.0081(15)
C28 0.053(2) 0.0306(17) 0.0420(19) 0.0013(14) 0.0061(17) -0.0186(16)
C29 0.0327(14) 0.0318(14) 0.0233(14) 0.0052(11) 0.0040(12) 0.0122(12)
C30 0.0405(17) 0.0371(15) 0.0307(16) -0.0038(13) -0.0036(14) 0.0142(13)
C31 0.060(2) 0.0512(19) 0.0368(18) -0.0059(15) 0.0020(16) 0.0252(16)
C32 0.066(2) 0.070(2) 0.043(2) 0.0028(17) 0.0192(18) 0.0323(18)
C33 0.0503(19) 0.069(2) 0.049(2) 0.0145(17) 0.0245(16) 0.0178(16)
C34 0.0386(16) 0.0440(17) 0.0388(18) 0.0104(14) 0.0128(14) 0.0114(14)
Cl3A 0.0486(18) 0.061(3) 0.041(2) 0.0012(18) 0.0096(14) 0.0097(19)
Cl4A 0.0383(14) 0.114(4) 0.0426(15) -0.020(3) -0.0002(11) 0.011(3)
C35A 0.044(4) 0.060(3) 0.040(3) -0.006(3) -0.006(3) 0.007(3)
Cl3B 0.049(2) 0.070(4) 0.046(4) -0.016(3) 0.000(2) 0.013(3)
Cl4B 0.0349(16) 0.106(4) 0.0480(19) -0.027(3) -0.0004(13) 0.016(3)
C35B 0.040(4) 0.060(3) 0.037(3) -0.003(3) 0.000(3) 0.003(3)

loop_
_atom_type_symbol
_atom_type_description
_atom_type_scat_dispersion_real
_atom_type_scat_dispersion_imag
_atom_type_scat_source
C C 0.0033 0.0016 'International Tables Vol C Tables 4.2.6.8 and 6.1.1.4'
H H 0.0000 0.0000 'International Tables Vol C Tables 4.2.6.8 and 6.1.1.4'
Cl Cl 0.1484 0.1585 'International Tables Vol C Tables 4.2.6.8 and 6.1.1.4'
Cu Cu 0.3201 1.2651 'International Tables Vol C Tables 4.2.6.8 and 6.1.1.4'
N N 0.0061 0.0033 'International Tables Vol C Tables 4.2.6.8 and 6.1.1.4'
P P 0.1023 0.0942 'International Tables Vol C Tables 4.2.6.8 and 6.1.1.4'

loop_
_geom_angle_atom_site_label_1
_geom_angle_atom_site_label_2
_geom_angle_atom_site_label_3
_geom_angle
_geom_angle_site_symmetry_1
_geom_angle_site_symmetry_3
_geom_angle_publ_flag
Cl1 Cu1 Cu2 53.57(2) . . ?
Cl1 Cu1 Cl2 99.73(3) . . ?
Cl2 Cu1 Cu2 53.43(2) . . ?
P1 Cu1 Cu2 162.29(3) . . ?
P1 Cu1 Cl1 133.29(3) . . ?
P1 Cu1 Cl2 126.57(3) . . ?
Cl1 Cu2 Cu1 52.78(2) . . ?
Cl1 Cu2 Cl2 99.50(3) . . ?
Cl2 Cu2 Cu1 53.96(2) . . ?
P2 Cu2 Cu1 170.44(3) . . ?
P2 Cu2 Cl1 126.28(3) . . ?
P2 Cu2 Cl2 131.53(3) . . ?
Cu1 Cl1 Cu2 73.65(2) . . ?
Cu2 Cl2 Cu1 72.61(2) . . ?
C5 P1 Cu1 112.18(9) . . ?
C5 P1 C6 102.96(13) . . ?
C5 P1 C9 104.96(13) . . ?
C6 P1 Cu1 114.30(10) . . ?
C9 P1 Cu1 114.11(10) . . ?
C9 P1 C6 107.33(14) . . ?
C22 P2 Cu2 112.72(9) . . ?
C22 P2 C23 103.97(13) . . ?
C22 P2 C26 104.51(13) . . ?
C23 P2 Cu2 111.60(10) . . ?
C23 P2 C26 108.62(14) . . ?
C26 P2 Cu2 114.65(10) . . ?
N2 N1 C4 108.7(2) . . ?
N1 N2 N3 107.7(2) . . ?
N2 N3 C5 111.1(2) . . ?
N2 N3 C12 116.6(2) . . ?
C5 N3 C12 132.2(2) . . ?
N5 N4 C21 109.1(2) . . ?
N4 N5 N6 107.6(2) . . ?
N5 N6 C22 110.8(2) . . ?
N5 N6 C29 117.3(2) . . ?
C22 N6 C29 131.2(2) . . ?
C2 C1 H1 119.8 . . ?
C2 C1 C20 120.4(2) . . ?
C20 C1 H1 119.8 . . ?
C1 C2 H2 119.8 . . ?
C1 C2 C3 120.4(3) . . ?
C3 C2 H2 119.8 . . ?
C2 C3 C4 122.5(2) . . ?
C18 C3 C2 119.1(3) . . ?
C18 C3 C4 118.3(2) . . ?
N1 C4 C3 118.9(2) . . ?
N1 C4 C5 109.4(2) . . ?
C5 C4 C3 131.7(3) . . ?
N3 C5 P1 128.1(2) . . ?
N3 C5 C4 103.1(2) . . ?
C4 C5 P1 128.0(2) . . ?
P1 C6 H6 108.8 . . ?
C7 C6 P1 111.1(2) . . ?
C7 C6 H6 108.8 . . ?
C7 C6 C8 110.2(3) . . ?
C8 C6 P1 109.1(2) . . ?
C8 C6 H6 108.8 . . ?
C6 C7 H7A 109.5 . . ?
C6 C7 H7B 109.5 . . ?
C6 C7 H7C 109.5 . . ?
H7A C7 H7B 109.5 . . ?
H7A C7 H7C 109.5 . . ?
H7B C7 H7C 109.5 . . ?
C6 C8 H8A 109.5 . . ?
C6 C8 H8B 109.5 . . ?
C6 C8 H8C 109.5 . . ?
H8A C8 H8B 109.5 . . ?
H8A C8 H8C 109.5 . . ?
H8B C8 H8C 109.5 . . ?
P1 C9 H9 108.8 . . ?
C10 C9 P1 110.9(2) . . ?
C10 C9 H9 108.8 . . ?
C11 C9 P1 109.6(2) . . ?
C11 C9 H9 108.8 . . ?
C11 C9 C10 109.9(3) . . ?
C9 C10 H10A 109.5 . . ?
C9 C10 H10B 109.5 . . ?
C9 C10 H10C 109.5 . . ?
H10A C10 H10B 109.5 . . ?
H10A C10 H10C 109.5 . . ?
H10B C10 H10C 109.5 . . ?
C9 C11 H11A 109.5 . . ?
C9 C11 H11B 109.5 . . ?
C9 C11 H11C 109.5 . . ?
H11A C11 H11B 109.5 . . ?
H11A C11 H11C 109.5 . . ?
H11B C11 H11C 109.5 . . ?
C13 C12 N3 118.9(3) . . ?
C17 C12 N3 119.5(3) . . ?
C17 C12 C13 121.5(3) . . ?
C12 C13 H13 120.6 . . ?
C14 C13 C12 118.8(3) . . ?
C14 C13 H13 120.6 . . ?
C13 C14 H14 119.7 . . ?
C15 C14 C13 120.5(3) . . ?
C15 C14 H14 119.7 . . ?
C14 C15 H15 120.0 . . ?
C14 C15 C16 120.0(3) . . ?
C16 C15 H15 120.0 . . ?
C15 C16 H16 119.9 . . ?
C15 C16 C17 120.2(3) . . ?
C17 C16 H16 119.9 . . ?
C12 C17 C16 118.9(3) . . ?
C12 C17 H17 120.5 . . ?
C16 C17 H17 120.5 . . ?
C3 C18 H18 119.8 . . ?
C19 C18 C3 120.5(3) . . ?
C19 C18 H18 119.8 . . ?
C18 C19 H19 119.6 . . ?
C18 C19 C20 120.8(3) . . ?
C20 C19 H19 119.6 . . ?
C1 C20 C19 118.8(3) . . ?
C1 C20 C21 124.0(2) . . ?
C19 C20 C21 117.2(2) . . ?
N4 C21 C20 120.2(2) . . ?
N4 C21 C22 109.2(2) . . ?
C22 C21 C20 130.4(3) . . ?
N6 C22 P2 129.6(2) . . ?
N6 C22 C21 103.3(2) . . ?
C21 C22 P2 126.9(2) . . ?
P2 C23 H23 109.4 . . ?
C24 C23 P2 109.4(2) . . ?
C24 C23 H23 109.4 . . ?
C25 C23 P2 109.2(2) . . ?
C25 C23 H23 109.4 . . ?
C25 C23 C24 110.1(3) . . ?
C23 C24 H24A 109.5 . . ?
C23 C24 H24B 109.5 . . ?
C23 C24 H24C 109.5 . . ?
H24A C24 H24B 109.5 . . ?
H24A C24 H24C 109.5 . . ?
H24B C24 H24C 109.5 . . ?
C23 C25 H25A 109.5 . . ?
C23 C25 H25B 109.5 . . ?
C23 C25 H25C 109.5 . . ?
H25A C25 H25B 109.5 . . ?
H25A C25 H25C 109.5 . . ?
H25B C25 H25C 109.5 . . ?
P2 C26 H26 108.8 . . ?
C27 C26 P2 109.8(2) . . ?
C27 C26 H26 108.8 . . ?
C28 C26 P2 110.6(2) . . ?
C28 C26 H26 108.8 . . ?
C28 C26 C27 110.0(3) . . ?
C26 C27 H27A 109.5 . . ?
C26 C27 H27B 109.5 . . ?
C26 C27 H27C 109.5 . . ?
H27A C27 H27B 109.5 . . ?
H27A C27 H27C 109.5 . . ?
H27B C27 H27C 109.5 . . ?
C26 C28 H28A 109.5 . . ?
C26 C28 H28B 109.5 . . ?
C26 C28 H28C 109.5 . . ?
H28A C28 H28B 109.5 . . ?
H28A C28 H28C 109.5 . . ?
H28B C28 H28C 109.5 . . ?
C30 C29 N6 120.4(3) . . ?
C30 C29 C34 121.9(3) . . ?
C34 C29 N6 117.8(3) . . ?
C29 C30 H30 120.6 . . ?
C29 C30 C31 118.7(4) . . ?
C31 C30 H30 120.6 . . ?
C30 C31 H31 120.3 . . ?
C32 C31 C30 119.3(4) . . ?
C32 C31 H31 120.3 . . ?
C31 C32 H32 119.2 . . ?
C33 C32 C31 121.5(4) . . ?
C33 C32 H32 119.2 . . ?
C32 C33 H33 120.2 . . ?
C32 C33 C34 119.5(4) . . ?
C34 C33 H33 120.2 . . ?
C29 C34 C33 118.9(4) . . ?
C29 C34 H34 120.5 . . ?
C33 C34 H34 120.5 . . ?
Cl3A C35A H35A 109.9 . . ?
Cl3A C35A H35B 109.9 . . ?
Cl4A C35A Cl3A 108.7(10) . . ?
Cl4A C35A H35A 109.9 . . ?
Cl4A C35A H35B 109.9 . . ?
H35A C35A H35B 108.3 . . ?
Cl3B C35B Cl4B 112.6(10) . . ?
Cl3B C35B H35C 109.1 . . ?
Cl3B C35B H35D 109.1 . . ?
Cl4B C35B H35C 109.1 . . ?
Cl4B C35B H35D 109.1 . . ?
H35C C35B H35D 107.8 . . ?

loop_
_geom_bond_atom_site_label_1
_geom_bond_atom_site_label_2
_geom_bond_distance
_geom_bond_site_symmetry_2
_geom_bond_publ_flag
Cu1 Cu2 2.7614(5) . ?
Cu1 Cl1 2.2915(8) . ?
Cu1 Cl2 2.3397(8) . ?
Cu1 P1 2.1754(8) . ?
Cu2 Cl1 2.3152(8) . ?
Cu2 Cl2 2.3239(8) . ?
Cu2 P2 2.1832(8) . ?
P1 C5 1.820(3) . ?
P1 C6 1.853(3) . ?
P1 C9 1.846(3) . ?
P2 C22 1.810(3) . ?
P2 C23 1.849(3) . ?
P2 C26 1.853(3) . ?
N1 N2 1.308(3) . ?
N1 C4 1.367(4) . ?
N2 N3 1.356(3) . ?
N3 C5 1.369(4) . ?
N3 C12 1.446(4) . ?
N4 N5 1.307(3) . ?
N4 C21 1.365(3) . ?
N5 N6 1.351(3) . ?
N6 C22 1.378(3) . ?
N6 C29 1.447(4) . ?
C1 H1 0.9500 . ?
C1 C2 1.393(4) . ?
C1 C20 1.396(4) . ?
C2 H2 0.9500 . ?
C2 C3 1.398(4) . ?
C3 C4 1.478(4) . ?
C3 C18 1.393(4) . ?
C4 C5 1.384(4) . ?
C6 H6 1.0000 . ?
C6 C7 1.519(4) . ?
C6 C8 1.525(5) . ?
C7 H7A 0.9800 . ?
C7 H7B 0.9800 . ?
C7 H7C 0.9800 . ?
C8 H8A 0.9800 . ?
C8 H8B 0.9800 . ?
C8 H8C 0.9800 . ?
C9 H9 1.0000 . ?
C9 C10 1.535(4) . ?
C9 C11 1.521(4) . ?
C10 H10A 0.9800 . ?
C10 H10B 0.9800 . ?
C10 H10C 0.9800 . ?
C11 H11A 0.9800 . ?
C11 H11B 0.9800 . ?
C11 H11C 0.9800 . ?
C12 C13 1.383(4) . ?
C12 C17 1.378(4) . ?
C13 H13 0.9500 . ?
C13 C14 1.382(4) . ?
C14 H14 0.9500 . ?
C14 C15 1.376(4) . ?
C15 H15 0.9500 . ?
C15 C16 1.382(5) . ?
C16 H16 0.9500 . ?
C16 C17 1.384(4) . ?
C17 H17 0.9500 . ?
C18 H18 0.9500 . ?
C18 C19 1.383(4) . ?
C19 H19 0.9500 . ?
C19 C20 1.399(4) . ?
C20 C21 1.477(4) . ?
C21 C22 1.379(4) . ?
C23 H23 1.0000 . ?
C23 C24 1.526(4) . ?
C23 C25 1.523(4) . ?
C24 H24A 0.9800 . ?
C24 H24B 0.9800 . ?
C24 H24C 0.9800 . ?
C25 H25A 0.9800 . ?
C25 H25B 0.9800 . ?
C25 H25C 0.9800 . ?
C26 H26 1.0000 . ?
C26 C27 1.529(4) . ?
C26 C28 1.517(5) . ?
C27 H27A 0.9800 . ?
C27 H27B 0.9800 . ?
C27 H27C 0.9800 . ?
C28 H28A 0.9800 . ?
C28 H28B 0.9800 . ?
C28 H28C 0.9800 . ?
C29 C30 1.378(4) . ?
C29 C34 1.382(5) . ?
C30 H30 0.9500 . ?
C30 C31 1.393(5) . ?
C31 H31 0.9500 . ?
C31 C32 1.379(6) . ?
C32 H32 0.9500 . ?
C32 C33 1.375(6) . ?
C33 H33 0.9500 . ?
C33 C34 1.385(5) . ?
C34 H34 0.9500 . ?
Cl3A C35A 1.773(12) . ?
Cl4A C35A 1.756(12) . ?
C35A H35A 0.9900 . ?
C35A H35B 0.9900 . ?
Cl3B C35B 1.735(13) . ?
Cl4B C35B 1.773(11) . ?
C35B H35C 0.9900 . ?
C35B H35D 0.9900 . ?

loop_
_geom_hbond_atom_site_label_D
_geom_hbond_atom_site_label_H
_geom_hbond_atom_site_label_A
_geom_hbond_distance_DH
_geom_hbond_distance_HA
_geom_hbond_distance_DA
_geom_hbond_angle_DHA
_geom_hbond_site_symmetry_A
C9 H9 Cl4A 1.00 2.82 3.609(10) 136.3 1_655
C9 H9 Cl4B 1.00 2.74 3.460(8) 128.8 1_655
C10 H10B Cl4B 0.98 2.96 3.443(8) 111.7 1_655
C25 H25C Cl1 0.98 2.99 3.576(3) 119.6 2_556
C25 H25C Cl4A 0.98 2.93 3.650(9) 131.0 2_556
C27 H27A Cl4B 0.98 2.88 3.754(9) 148.2 2_556
C27 H27C Cl2 0.98 2.92 3.863(4) 162.4 .
C28 H28B Cl3B 0.98 3.00 3.594(13) 120.2 1_565
C35A H35A Cl1 0.99 2.69 3.63(2) 159.3 .
C35A H35B N4 0.99 2.63 3.60(2) 166.2 3_566
C35B H35C N4 0.99 2.63 3.61(2) 167.8 3_566
C35B H35D Cl1 0.99 2.64 3.57(2) 156.2 .

loop_
_geom_torsion_atom_site_label_1
_geom_torsion_atom_site_label_2
_geom_torsion_atom_site_label_3
_geom_torsion_atom_site_label_4
_geom_torsion
_geom_torsion_site_symmetry_1
_geom_torsion_site_symmetry_2
_geom_torsion_site_symmetry_3
_geom_torsion_site_symmetry_4
_geom_torsion_publ_flag
Cu1 P1 C5 N3 -167.6(2) . . . . ?
Cu1 P1 C5 C4 0.7(3) . . . . ?
Cu1 P1 C6 C7 -50.5(3) . . . . ?
Cu1 P1 C6 C8 71.1(2) . . . . ?
Cu1 P1 C9 C10 52.3(3) . . . . ?
Cu1 P1 C9 C11 -69.2(2) . . . . ?
Cu2 P2 C22 N6 165.8(2) . . . . ?
Cu2 P2 C22 C21 -7.7(3) . . . . ?
Cu2 P2 C23 C24 -72.9(2) . . . . ?
Cu2 P2 C23 C25 47.7(2) . . . . ?
Cu2 P2 C26 C27 -37.4(3) . . . . ?
Cu2 P2 C26 C28 84.2(2) . . . . ?
N1 N2 N3 C5 -0.3(3) . . . . ?
N1 N2 N3 C12 -178.2(2) . . . . ?
N1 C4 C5 P1 -169.7(2) . . . . ?
N1 C4 C5 N3 0.8(3) . . . . ?
N2 N1 C4 C3 -179.2(2) . . . . ?
N2 N1 C4 C5 -1.1(3) . . . . ?
N2 N3 C5 P1 170.2(2) . . . . ?
N2 N3 C5 C4 -0.4(3) . . . . ?
N2 N3 C12 C13 101.8(3) . . . . ?
N2 N3 C12 C17 -74.0(3) . . . . ?
N3 C12 C13 C14 -175.4(3) . . . . ?
N3 C12 C17 C16 175.4(3) . . . . ?
N4 N5 N6 C22 0.3(3) . . . . ?
N4 N5 N6 C29 -171.5(2) . . . . ?
N4 C21 C22 P2 175.5(2) . . . . ?
N4 C21 C22 N6 0.7(3) . . . . ?
N5 N4 C21 C20 174.6(2) . . . . ?
N5 N4 C21 C22 -0.5(3) . . . . ?
N5 N6 C22 P2 -175.2(2) . . . . ?
N5 N6 C22 C21 -0.6(3) . . . . ?
N5 N6 C29 C30 -122.7(3) . . . . ?
N5 N6 C29 C34 56.1(4) . . . . ?
N6 C29 C30 C31 -178.2(3) . . . . ?
N6 C29 C34 C33 179.4(3) . . . . ?
C1 C2 C3 C4 178.5(3) . . . . ?
C1 C2 C3 C18 1.7(4) . . . . ?
C1 C20 C21 N4 135.8(3) . . . . ?
C1 C20 C21 C22 -50.2(4) . . . . ?
C2 C1 C20 C19 -1.7(4) . . . . ?
C2 C1 C20 C21 177.4(3) . . . . ?
C2 C3 C4 N1 -133.3(3) . . . . ?
C2 C3 C4 C5 49.1(4) . . . . ?
C2 C3 C18 C19 -2.3(4) . . . . ?
C3 C4 C5 P1 8.1(5) . . . . ?
C3 C4 C5 N3 178.6(3) . . . . ?
C3 C18 C19 C20 0.9(4) . . . . ?
C4 N1 N2 N3 0.8(3) . . . . ?
C4 C3 C18 C19 -179.2(3) . . . . ?
C5 P1 C6 C7 -172.5(2) . . . . ?
C5 P1 C6 C8 -50.8(3) . . . . ?
C5 P1 C9 C10 175.5(2) . . . . ?
C5 P1 C9 C11 54.0(2) . . . . ?
C5 N3 C12 C13 -75.6(4) . . . . ?
C5 N3 C12 C17 108.5(3) . . . . ?
C6 P1 C5 N3 -44.2(3) . . . . ?
C6 P1 C5 C4 124.0(3) . . . . ?
C6 P1 C9 C10 -75.4(3) . . . . ?
C6 P1 C9 C11 163.1(2) . . . . ?
C9 P1 C5 N3 68.0(3) . . . . ?
C9 P1 C5 C4 -123.8(3) . . . . ?
C9 P1 C6 C7 77.1(3) . . . . ?
C9 P1 C6 C8 -161.3(2) . . . . ?
C12 N3 C5 P1 -12.3(4) . . . . ?
C12 N3 C5 C4 177.2(3) . . . . ?
C12 C13 C14 C15 -0.1(5) . . . . ?
C13 C12 C17 C16 -0.3(5) . . . . ?
C13 C14 C15 C16 -0.3(5) . . . . ?
C14 C15 C16 C17 0.4(5) . . . . ?
C15 C16 C17 C12 -0.1(5) . . . . ?
C17 C12 C13 C14 0.4(5) . . . . ?
C18 C3 C4 N1 43.6(4) . . . . ?
C18 C3 C4 C5 -134.0(3) . . . . ?
C18 C19 C20 C1 1.1(4) . . . . ?
C18 C19 C20 C21 -178.1(3) . . . . ?
C19 C20 C21 N4 -45.2(4) . . . . ?
C19 C20 C21 C22 128.8(3) . . . . ?
C20 C1 C2 C3 0.3(4) . . . . ?
C20 C21 C22 P2 1.0(4) . . . . ?
C20 C21 C22 N6 -173.8(3) . . . . ?
C21 N4 N5 N6 0.2(3) . . . . ?
C22 P2 C23 C24 48.9(2) . . . . ?
C22 P2 C23 C25 169.5(2) . . . . ?
C22 P2 C26 C27 -161.3(2) . . . . ?
C22 P2 C26 C28 -39.7(3) . . . . ?
C22 N6 C29 C30 67.5(4) . . . . ?
C22 N6 C29 C34 -113.6(3) . . . . ?
C23 P2 C22 N6 44.8(3) . . . . ?
C23 P2 C22 C21 -128.7(3) . . . . ?
C23 P2 C26 C27 88.2(3) . . . . ?
C23 P2 C26 C28 -150.2(2) . . . . ?
C26 P2 C22 N6 -69.1(3) . . . . ?
C26 P2 C22 C21 117.5(3) . . . . ?
C26 P2 C23 C24 159.7(2) . . . . ?
C26 P2 C23 C25 -79.7(2) . . . . ?
C29 N6 C22 P2 -5.0(4) . . . . ?
C29 N6 C22 C21 169.7(3) . . . . ?
C29 C30 C31 C32 -1.2(5) . . . . ?
C30 C29 C34 C33 -1.7(5) . . . . ?
C30 C31 C32 C33 -1.6(6) . . . . ?
C31 C32 C33 C34 2.8(6) . . . . ?
C32 C33 C34 C29 -1.1(5) . . . . ?
C34 C29 C30 C31 2.9(5) . . . . ?
